data_1563271
loop_
_publ_author_name
'Huang, Qian-Ming'
'Hu, Chun-Li'
'Yang, Bing-Ping'
'Fang, Zhi'
'Lin, Yuan'
'Chen, Jin'
'Li, Bing-Xuan'
'Mao, Jiang-Gao'

_publ_section_title
;
 [GaF(H2O)][IO3F]: a promising NLO material obtained by anisotropic
 polycation substitution
;
_journal_name_full 'Chemical Science'
_journal_paper_doi 10.1039/D1SC01401C
_journal_year 2021
_chemical_formula_moiety 'F2 Ga H2 I O4'
_chemical_formula_sum 'F2 Ga H2 I O4'
_chemical_formula_weight 300.64
_space_group_crystal_system orthorhombic
_space_group_IT_number 29
_space_group_name_Hall 'P 2c -2ac'
_space_group_name_H-M_alt 'P c a 21'
_atom_sites_solution_hydrogens difmap
_atom_sites_solution_primary dual
_audit_creation_date 2021-05-11
_audit_creation_method
;
Olex2 1.2
(compiled 2017.03.02 svn.r3394 for OlexSys, GUI svn.r5324)
;
_audit_update_record
;
2021-05-14 deposited with the CCDC.	2021-06-02 downloaded from the CCDC.
;
_cell_angle_alpha 90
_cell_angle_beta 90
_cell_angle_gamma 90
_cell_formula_units_Z 4
_cell_length_a 13.9538(16)
_cell_length_b 6.9261(9)
_cell_length_c 4.7629(6)
_cell_measurement_reflns_used 1428
_cell_measurement_temperature 294.86(10)
_cell_measurement_theta_max 29.5210
_cell_measurement_theta_min 5.1380
_cell_volume 460.31(10)
_computing_cell_refinement 'CrysAlisPro 1.171.39.9f (Rigaku OD, 2015)'
_computing_data_collection 'CrysAlisPro 1.171.39.9f (Rigaku OD, 2015)'
_computing_data_reduction 'CrysAlisPro 1.171.39.9f (Rigaku OD, 2015)'
_computing_molecular_graphics 'Olex2 (Dolomanov et al., 2009)'
_computing_publication_material 'Olex2 (Dolomanov et al., 2009)'
_computing_structure_refinement 'ShelXL (Sheldrick, 2015)'
_computing_structure_solution 'ShelXT (Sheldrick, 2015)'
_diffrn_ambient_environment air
_diffrn_ambient_temperature 294.86(10)
_diffrn_detector 'CCD plate'
_diffrn_detector_area_resol_mean 10.3468
_diffrn_detector_type Atlas
_diffrn_measured_fraction_theta_full 1.000
_diffrn_measured_fraction_theta_max 0.926
_diffrn_measurement_details
;
List of Runs (angles in degrees, time in seconds):

  # Type    Start    End  Width  t~exp~   \w     \q     \k     \f   Frames
#--------------------------------------------------------------------------
  1  \w    -15.00  82.00   1.00    1.00    --   11.45  57.00-150.00   97
  2  \w    -82.00  15.00   1.00    1.00    --  -11.99 -57.00-150.00   97
  3  \w      4.00  29.00   1.00    1.00    --   11.45-123.00 117.00   25
;
_diffrn_measurement_device 'four-circle diffractometer'
_diffrn_measurement_device_type 'SuperNova, Dual, Cu at home/near, Atlas'
_diffrn_measurement_method '\w scans'
_diffrn_orient_matrix_type 'CrysAlisPro convention (1999,Acta A55,543-557)'
_diffrn_orient_matrix_UB_11 0.0032738000
_diffrn_orient_matrix_UB_12 -0.0386570000
_diffrn_orient_matrix_UB_13 -0.1375039000
_diffrn_orient_matrix_UB_21 -0.0046472000
_diffrn_orient_matrix_UB_22 -0.0946470000
_diffrn_orient_matrix_UB_23 0.0553820000
_diffrn_orient_matrix_UB_31 -0.0505146000
_diffrn_orient_matrix_UB_32 0.0061972000
_diffrn_orient_matrix_UB_33 -0.0139906000
_diffrn_radiation_monochromator mirror
_diffrn_radiation_probe x-ray
_diffrn_radiation_type MoK\a
_diffrn_radiation_wavelength 0.71073
_diffrn_reflns_av_R_equivalents 0.0406
_diffrn_reflns_av_unetI/netI 0.0488
_diffrn_reflns_Laue_measured_fraction_full 1.000
_diffrn_reflns_Laue_measured_fraction_max 0.926
_diffrn_reflns_limit_h_max 19
_diffrn_reflns_limit_h_min -13
_diffrn_reflns_limit_k_max 6
_diffrn_reflns_limit_k_min -9
_diffrn_reflns_limit_l_max 5
_diffrn_reflns_limit_l_min -6
_diffrn_reflns_number 2826
_diffrn_reflns_point_group_measured_fraction_full 0.933
_diffrn_reflns_point_group_measured_fraction_max 0.812
_diffrn_reflns_theta_full 25.242
_diffrn_reflns_theta_max 29.990
_diffrn_reflns_theta_min 2.920
_diffrn_source 'micro-focus sealed X-ray tube'
_diffrn_source_type 'SuperNova (Mo) X-ray Source'
_exptl_absorpt_coefficient_mu 12.656
_exptl_absorpt_correction_T_max 0.753
_exptl_absorpt_correction_T_min 0.587
_exptl_absorpt_correction_type gaussian
_exptl_absorpt_process_details
;
CrysAlisPro 1.171.39.9f (Rigaku Oxford Diffraction, 2015)
Numerical absorption correction based on gaussian integration over
			a multifaceted crystal model
Empirical absorption correction using spherical harmonics,
 implemented in SCALE3 ABSPACK scaling algorithm.
;
_exptl_crystal_colour colourless
_exptl_crystal_colour_primary colourless
_exptl_crystal_density_diffrn 4.338
_exptl_crystal_description prism
_exptl_crystal_F_000 544
_exptl_crystal_size_max 0.16
_exptl_crystal_size_mid 0.154
_exptl_crystal_size_min 0.124
_refine_diff_density_max 1.180
_refine_diff_density_min -1.138
_refine_diff_density_rms 0.213
_refine_ls_abs_structure_details
;
 Classical Flack method preferred over Parsons because s.u. lower.
;
_refine_ls_abs_structure_Flack 0.00(5)
_refine_ls_extinction_coef 0.0046(10)
_refine_ls_extinction_expression Fc^*^=kFc[1+0.001xFc^2^\l^3^/sin(2\q)]^-1/4^
_refine_ls_extinction_method 'SHELXL-2014/7 (Sheldrick 2014'
_refine_ls_goodness_of_fit_ref 1.058
_refine_ls_hydrogen_treatment constr
_refine_ls_matrix_type full
_refine_ls_number_parameters 85
_refine_ls_number_reflns 1091
_refine_ls_number_restraints 1
_refine_ls_restrained_S_all 1.057
_refine_ls_R_factor_all 0.0388
_refine_ls_R_factor_gt 0.0369
_refine_ls_shift/su_max 0.001
_refine_ls_shift/su_mean 0.000
_refine_ls_structure_factor_coef Fsqd
_refine_ls_weighting_details 'w=1/[\s^2^(Fo^2^)+(0.0445P)^2^] where P=(Fo^2^+2Fc^2^)/3'
_refine_ls_weighting_scheme calc
_refine_ls_wR_factor_gt 0.0804
_refine_ls_wR_factor_ref 0.0814
_reflns_Friedel_coverage 0.574
_reflns_Friedel_fraction_full 0.844
_reflns_Friedel_fraction_max 0.669
_reflns_number_gt 1045
_reflns_number_total 1091
_reflns_threshold_expression 'I > 2\s(I)'
_cod_data_source_file d1sc01401c2.cif
_cod_data_source_block z
_cod_original_formula_sum 'F2 H2 Ga I O4'
_cod_database_code 1563271
_shelx_shelxl_version_number 2014/7
_chemical_oxdiff_formula 'I O F Ga Cs'
_shelx_space_group_comment
;
The symmetry employed for this shelxl refinement is uniquely defined
by the following loop, which should always be used as a source of
symmetry information in preference to the above space-group names.
They are only intended as comments.
;
_reflns_odcompleteness_completeness 99.84
_reflns_odcompleteness_iscentric 1
_reflns_odcompleteness_theta 27.04
_olex2_refinement_description
;
1. Fixed Uiso
 At 1.5 times of:
  All O(H,H) groups
2. Others
 Sof(I1B)=1-FVAR(1)
 Sof(I1A)=FVAR(1)
3.a Rotating group:
 O4(H4A,H4B)
;
_olex2_submission_special_instructions 'No special instructions were received'
_oxdiff_exptl_absorpt_empirical_details
;
Empirical correction (ABSPACK) includes:
- Absorption correction using spherical harmonics
- Frame scaling
;
_oxdiff_exptl_absorpt_empirical_full_max 1.754
_oxdiff_exptl_absorpt_empirical_full_min 0.736

loop_
_space_group_symop_operation_xyz
'x, y, z'
'-x, -y, z+1/2'
'x+1/2, -y, z'
'-x+1/2, y, z+1/2'

loop_
_atom_site_label
_atom_site_type_symbol
_atom_site_fract_x
_atom_site_fract_y
_atom_site_fract_z
_atom_site_U_iso_or_equiv
_atom_site_adp_type
_atom_site_occupancy
_atom_site_site_symmetry_order
_atom_site_calc_flag
_atom_site_refinement_flags_posn
_atom_site_refinement_flags_adp
_atom_site_refinement_flags_occupancy
_atom_site_disorder_assembly
_atom_site_disorder_group
Ga1 Ga 0.42868(7) 0.63483(14) 0.4711(3) 0.0091(3) Uani 1 1 d . . . . .
F2 F 0.5268(4) 0.5761(8) 0.2026(13) 0.0137(13) Uani 1 1 d . . . . .
F1 F 0.6185(4) 1.1762(8) 0.730(2) 0.0165(18) Uani 1 1 d . . . . .
O4 O 0.3262(5) 0.6861(9) 0.742(2) 0.0150(16) Uani 1 1 d . . . . .
H4A H 0.3494 0.7433 0.8865 0.022 Uiso 1 1 d GR . . . .
H4B H 0.3003 0.5797 0.7935 0.022 Uiso 1 1 d GR . . . .
O1 O 0.6889(5) 0.8465(10) 0.4314(17) 0.0155(16) Uani 1 1 d . . . . .
O3 O 0.6561(4) 0.5500(9) 0.7945(19) 0.0111(15) Uani 1 1 d . . . . .
O2 O 0.5080(5) 0.8152(10) 0.6601(17) 0.0138(16) Uani 1 1 d . . . . .
I1A I 0.63430(13) 0.8138(9) 0.7654(3) 0.0091(6) Uani 0.86(2) 1 d . . P A 1
I1B I 0.6259(7) 0.891(5) 0.758(3) 0.009(3) Uani 0.14(2) 1 d . . P A 2

loop_
_atom_site_aniso_label
_atom_site_aniso_U_11
_atom_site_aniso_U_22
_atom_site_aniso_U_33
_atom_site_aniso_U_23
_atom_site_aniso_U_13
_atom_site_aniso_U_12
Ga1 0.0086(5) 0.0087(5) 0.0099(5) -0.0001(5) -0.0007(5) 0.0007(4)
F2 0.014(3) 0.010(3) 0.017(3) -0.007(2) 0.004(2) 0.000(2)
F1 0.016(3) 0.016(3) 0.018(5) -0.004(3) 0.003(3) 0.001(2)
O4 0.013(3) 0.017(4) 0.015(4) 0.004(3) 0.004(4) -0.005(3)
O1 0.014(3) 0.019(4) 0.013(4) -0.001(3) 0.007(3) -0.003(3)
O3 0.010(3) 0.004(3) 0.020(4) 0.003(4) 0.003(4) -0.001(2)
O2 0.008(3) 0.013(4) 0.020(4) -0.005(3) 0.000(3) -0.003(2)
I1A 0.0078(4) 0.0085(15) 0.0111(4) -0.0008(8) 0.0005(4) -0.0002(5)
I1B 0.008(2) 0.009(9) 0.010(2) -0.005(4) 0.000(2) 0.001(3)

loop_
_atom_type_symbol
_atom_type_description
_atom_type_scat_dispersion_real
_atom_type_scat_dispersion_imag
_atom_type_scat_source
F F 0.0171 0.0103 'International Tables Vol C Tables 4.2.6.8 and 6.1.1.4'
Ga Ga 0.2307 1.6083 'International Tables Vol C Tables 4.2.6.8 and 6.1.1.4'
H H 0.0000 0.0000 'International Tables Vol C Tables 4.2.6.8 and 6.1.1.4'
I I -0.4742 1.8119 'International Tables Vol C Tables 4.2.6.8 and 6.1.1.4'
O O 0.0106 0.0060 'International Tables Vol C Tables 4.2.6.8 and 6.1.1.4'

loop_
_exptl_crystal_face_index_h
_exptl_crystal_face_index_k
_exptl_crystal_face_index_l
_exptl_crystal_face_perp_dist
7 4 -6 0.1023
-2 -2 7 0.0856
-15 -1 4 0.0789
1 -1 -7 0.0760
3 1 7 0.0733
-1 4 6 0.0760
-19 0 -1 0.0666
-9 6 4 0.0802
-16 -3 -3 0.0731
-3 9 3 0.0802
0 -9 -3 0.0840
-4 9 -1 0.0624
-5 -9 1 0.0672
4 -9 1 0.0762
7 -8 3 0.0824
-18 -3 2 0.0690
20 -1 1 0.0549
-7 4 -6 0.0702
-5 2 -6 0.0696
-5 -1 -6 0.0660
-15 0 -4 0.0686
-19 1 1 0.0686
6 1 6 0.0724

loop_
_geom_angle_atom_site_label_1
_geom_angle_atom_site_label_2
_geom_angle_atom_site_label_3
_geom_angle
_geom_angle_site_symmetry_1
_geom_angle_site_symmetry_3
_geom_angle_publ_flag
F2 Ga1 F2 89.46(12) . 2_665 ?
F2 Ga1 O4 178.0(3) . . ?
F2 Ga1 O4 89.8(3) 2_665 . ?
F2 Ga1 O3 86.8(3) 2_665 2_664 ?
F2 Ga1 O3 90.4(3) . 2_664 ?
F1 Ga1 F2 89.5(3) 2_674 . ?
F1 Ga1 F2 175.6(3) 2_674 2_665 ?
F1 Ga1 O4 91.1(4) 2_674 . ?
F1 Ga1 O3 88.9(3) 2_674 2_664 ?
F1 Ga1 O2 92.0(3) 2_674 . ?
O3 Ga1 O4 87.7(3) 2_664 . ?
O2 Ga1 F2 92.3(3) . 2_665 ?
O2 Ga1 F2 92.3(3) . . ?
O2 Ga1 O4 89.7(3) . . ?
O2 Ga1 O3 177.2(4) . 2_664 ?
Ga1 F2 Ga1 140.4(3) . 2_664 ?
Ga1 F1 I1B 132.7(7) 2_675 . ?
Ga1 O4 H4A 109.8 . . ?
Ga1 O4 H4B 109.9 . . ?
H4A O4 H4B 109.0 . . ?
Ga1 O3 I1B 125.0(4) 2_665 . ?
I1A O3 Ga1 125.6(4) . 2_665 ?
I1A O2 Ga1 133.5(4) . . ?
I1B O2 Ga1 148.7(10) . . ?
O1 I1A O3 97.0(4) . . ?
O1 I1A O2 99.6(4) . . ?
O2 I1A O3 100.6(3) . . ?
F1 I1B O3 172.9(4) . . ?
O1 I1B F1 98.0(13) . . ?
O1 I1B O3 79.0(12) . . ?
O2 I1B F1 103.2(14) . . ?
O2 I1B O1 99.8(7) . . ?
O2 I1B O3 83.7(12) . . ?

loop_
_geom_bond_atom_site_label_1
_geom_bond_atom_site_label_2
_geom_bond_distance
_geom_bond_site_symmetry_2
_geom_bond_publ_flag
Ga1 F2 1.917(6) . ?
Ga1 F2 1.933(6) 2_665 ?
Ga1 F1 1.860(8) 2_674 ?
Ga1 O4 1.958(8) . ?
Ga1 O3 1.936(7) 2_664 ?
Ga1 O2 1.896(7) . ?
F2 Ga1 1.933(6) 2_664 ?
F1 Ga1 1.860(8) 2_675 ?
F1 I1B 1.98(4) . ?
O4 H4A 0.8574 . ?
O4 H4B 0.8570 . ?
O1 I1A 1.778(8) . ?
O1 I1B 1.815(15) . ?
O3 Ga1 1.936(7) 2_665 ?
O3 I1A 1.858(9) . ?
O3 I1B 2.41(4) . ?
O2 I1A 1.832(7) . ?
O2 I1B 1.790(10) . ?

loop_
_exptl_oxdiff_crystal_face_indexfrac_h
_exptl_oxdiff_crystal_face_indexfrac_k
_exptl_oxdiff_crystal_face_indexfrac_l
_exptl_oxdiff_crystal_face_x
_exptl_oxdiff_crystal_face_y
_exptl_oxdiff_crystal_face_z
7.1888 4.1431 -5.5614 0.6281 -0.7335 -0.2597
-1.8381 -1.5621 6.5988 -0.8530 0.5218 -0.0091
-15.3143 -0.6626 4.1898 -0.6006 0.3659 0.7109
1.4695 -1.4867 -6.6196 0.9725 -0.2327 0.0092
3.3185 1.2917 6.5608 -0.9412 0.2257 -0.2514
-0.9398 4.3896 5.9929 -0.9968 -0.0792 -0.0092
-19.3714 0.2166 -1.1609 0.0878 0.0052 0.9961
-8.5395 6.4997 4.0799 -0.8402 -0.3495 0.4146
-15.8218 -3.4012 -3.2358 0.5246 0.2162 0.8234
-2.7690 8.6585 2.9609 -0.7509 -0.6427 0.1521
-0.3850 -8.6626 -3.1002 0.7599 0.6500 0.0091
-4.0035 9.4181 -1.1197 -0.2232 -0.9348 0.2763
-4.8942 -9.3738 0.8511 0.2293 0.9571 0.1772
4.2457 -9.3908 1.1240 0.2224 0.9313 -0.2884
6.5605 -8.1271 2.9679 -0.0725 0.9031 -0.4233
-17.7054 -3.1791 1.9428 -0.2022 0.4908 0.8475
19.5281 -0.6412 0.6813 -0.0050 0.0077 -1.0000
-7.3777 4.1909 -5.5161 0.5723 -0.6679 0.4758
-5.2191 1.6589 -6.3733 0.7951 -0.4857 0.3631
-5.4773 -1.1871 -6.3995 0.9079 -0.2166 0.3589
-15.0809 -0.3847 -4.3051 0.5575 -0.1319 0.8197
-19.3411 0.9293 1.0472 -0.2432 0.0599 0.9681
6.1841 1.1458 6.3276 -0.8941 0.2132 -0.3938
